data_2220941
loop_
_publ_author_name
'Ben Zarkouna, Emna'
'Driss, Ahmed'
'F\'erid, Mokhtar'

_publ_section_title
;
 LiHo(PO~3~)~4~
;
_journal_coeditor_code WM2216
_journal_issue 2
_journal_name_full 'Acta Crystallographica Section E'
_journal_page_first i10
_journal_paper_doi 10.1107/S1600536809001767
_journal_volume 65
_journal_year 2009
_chemical_formula_iupac 'Li Ho (P O3)4'
_chemical_formula_structural 'Li Ho (PO3)4'
_chemical_formula_sum 'Ho Li O12 P4'
_chemical_formula_weight 487.75
_chemical_name_common 'Lithium holmium polyphosphate'
_chemical_name_systematic
;
Lithium holmium(III) polyphosphate(V)
;
_space_group_IT_number 15
_symmetry_cell_setting monoclinic
_symmetry_space_group_name_Hall '-C 2yc'
_symmetry_space_group_name_H-M 'C 1 2/c 1'
_atom_sites_solution_primary 'heavy method'
_atom_sites_solution_secondary difmap
_audit_creation_method SHELXL-97
_cell_angle_alpha 90.00
_cell_angle_beta 125.99(2)
_cell_angle_gamma 90.00
_cell_formula_units_Z 4
_cell_length_a 16.280(3)
_cell_length_b 7.039(2)
_cell_length_c 9.561(2)
_cell_measurement_reflns_used 25
_cell_measurement_temperature 293(2)
_cell_measurement_theta_max 14.69
_cell_measurement_theta_min 10.14
_cell_volume 886.5(4)
_computing_cell_refinement 'CAD-4 EXPRESS (Duisenberg, 1992; Mac\'i\<cek & Yordanov, 1992)'
_computing_data_collection 'CAD-4 EXPRESS (Duisenberg, 1992; Mac\'i\<cek & Yordanov, 1992)'
_computing_data_reduction 'XCAD4 (Harms & Wocadlo, 1995)'
_computing_molecular_graphics 'DIAMOND (Brandenburg, 1998)'
_computing_publication_material 'SHELXL97 (Sheldrick, 2008)'
_computing_structure_refinement 'SHELXL97 (Sheldrick, 2008)'
_computing_structure_solution 'SHELXS97 (Sheldrick, 2008)'
_diffrn_ambient_temperature 293(2)
_diffrn_measured_fraction_theta_full 0.998
_diffrn_measured_fraction_theta_max 0.998
_diffrn_measurement_device_type 'Enraf--Nonius CAD-4'
_diffrn_measurement_method \w/2\q
_diffrn_radiation_monochromator graphite
_diffrn_radiation_source 'fine-focus sealed tube'
_diffrn_radiation_type MoK\a
_diffrn_radiation_wavelength 0.71069
_diffrn_reflns_av_R_equivalents 0.0162
_diffrn_reflns_av_sigmaI/netI 0.0114
_diffrn_reflns_limit_h_max 17
_diffrn_reflns_limit_h_min -21
_diffrn_reflns_limit_k_max 9
_diffrn_reflns_limit_k_min -2
_diffrn_reflns_limit_l_max 12
_diffrn_reflns_limit_l_min 0
_diffrn_reflns_number 1500
_diffrn_reflns_theta_full 27.96
_diffrn_reflns_theta_max 27.96
_diffrn_reflns_theta_min 3.09
_diffrn_standards_decay_% 0
_diffrn_standards_interval_time 120
_diffrn_standards_number 2
_exptl_absorpt_coefficient_mu 9.716
_exptl_absorpt_correction_T_max 0.3777
_exptl_absorpt_correction_T_min 0.0952
_exptl_absorpt_correction_type psi-scan
_exptl_absorpt_process_details '(North <i>et al.</i>, 1968)'
_exptl_crystal_colour 'pale yellow'
_exptl_crystal_density_diffrn 3.654
_exptl_crystal_description Plate
_exptl_crystal_F_000 904
_exptl_crystal_size_max 0.31
_exptl_crystal_size_mid 0.14
_exptl_crystal_size_min 0.07
_refine_diff_density_max 2.746
_refine_diff_density_min -3.183
_refine_ls_extinction_coef 0.0014(3)
_refine_ls_extinction_expression Fc^*^=kFc[1+0.001xFc^2^\l^3^/sin(2\q)]^-1/4^
_refine_ls_extinction_method 'SHELXL97 (Sheldrick, 2008)'
_refine_ls_goodness_of_fit_ref 1.124
_refine_ls_matrix_type full
_refine_ls_number_parameters 84
_refine_ls_number_reflns 1078
_refine_ls_number_restraints 0
_refine_ls_restrained_S_all 1.124
_refine_ls_R_factor_all 0.0254
_refine_ls_R_factor_gt 0.0252
_refine_ls_shift/su_max 0.000
_refine_ls_shift/su_mean 0.000
_refine_ls_structure_factor_coef Fsqd
_refine_ls_weighting_details 'w=1/[\s^2^(Fo^2^)+(0.0459P)^2^+12.7265P] where P=(Fo^2^+2Fc^2^)/3'
_refine_ls_weighting_scheme calc
_refine_ls_wR_factor_gt 0.0709
_refine_ls_wR_factor_ref 0.0710
_reflns_number_gt 1076
_reflns_number_total 1078
_reflns_threshold_expression I>2\s(I)
_cod_data_source_file wm2216.cif
_cod_data_source_block I
_cod_depositor_comments
;
The following automatic conversions were performed:
'_symmetry_cell_setting' value 'Monoclinic' changed to 'monoclinic'
according to '/home/saulius/struct/CIF-dictionaries/cif_core.dic'
dictionary named 'cif_core.dic' version 2.4.1 from 2010-06-29.

Automatic conversion script
Id: cif_fix_enum 1527 2010-12-29 10:47:43Z saulius 

The following automatic conversions were performed:

'_symmetry_cell_setting' value 'Monoclinic' changed to 'monoclinic'
according to /home/saulius/struct/CIF-dictionaries/cif_core.dic
dictionary named 'cif_core.dic' version 2.4.1 from 2010-06-29.

Automatic conversion script
Id: cif_fix_values 1715 2011-07-08 13:25:40Z adriana 
;
_cod_original_sg_symbol_H-M 'C 2/c'
_cod_database_code 2220941
_cod_database_fobs_code 2220941

loop_
_symmetry_equiv_pos_as_xyz
'x, y, z'
'-x, y, -z+1/2'
'x+1/2, y+1/2, z'
'-x+1/2, y+1/2, -z+1/2'
'-x, -y, -z'
'x, -y, z-1/2'
'-x+1/2, -y+1/2, -z'
'x+1/2, -y+1/2, z-1/2'

loop_
_atom_site_type_symbol
_atom_site_label
_atom_site_fract_x
_atom_site_fract_y
_atom_site_fract_z
_atom_site_U_iso_or_equiv
_atom_site_adp_type
_atom_site_calc_flag
_atom_site_refinement_flags
_atom_site_occupancy
_atom_site_disorder_assembly
_atom_site_disorder_group
Li Li 0.0000 0.708(2) 0.2500 0.015(3) Uani d S 1 . .
Ho Ho 0.0000 0.20312(4) 0.2500 0.00730(10) Uani d S 1 . .
P P1 0.13774(8) 0.5517(2) 0.61570(10) 0.0067(2) Uani d . 1 . .
P P2 0.14654(8) 0.1504(2) 0.69610(10) 0.0068(2) Uani d . 1 . .
O O1 0.1137(3) 0.7154(5) 0.6843(5) 0.0118(7) Uani d . 1 . .
O O2 0.0711(3) 0.0845(5) 0.7255(5) 0.0116(6) Uani d . 1 . .
O O3 0.1280(3) 0.1150(5) 0.5262(4) 0.0121(7) Uani d . 1 . .
O O4 0.1568(3) 0.3740(5) 0.7337(4) 0.0107(6) Uani d . 1 . .
O O5 0.2552(2) 0.0776(5) 0.8526(4) 0.0105(6) Uani d . 1 . .
O O6 0.0652(2) 0.5022(5) 0.4280(4) 0.0104(6) Uani d . 1 . .

loop_
_atom_site_aniso_label
_atom_site_aniso_U_11
_atom_site_aniso_U_22
_atom_site_aniso_U_33
_atom_site_aniso_U_12
_atom_site_aniso_U_13
_atom_site_aniso_U_23
Li 0.018(6) 0.011(6) 0.020(7) 0.000 0.012(6) 0.000
Ho 0.0063(2) 0.0076(2) 0.0071(2) 0.000 0.00340(10) 0.000
P1 0.0052(5) 0.0069(5) 0.0072(5) -0.0002(4) 0.0031(4) -0.0001(4)
P2 0.0051(5) 0.0072(5) 0.0073(5) -0.0001(4) 0.0032(4) 0.0009(4)
O1 0.012(2) 0.009(2) 0.016(2) 0.0010(10) 0.0090(10) -0.0020(10)
O2 0.0080(10) 0.012(2) 0.016(2) 0.0010(10) 0.0080(10) 0.0020(10)
O3 0.012(2) 0.014(2) 0.0080(10) 0.0020(10) 0.0040(10) 0.0000(10)
O4 0.015(2) 0.0070(10) 0.0090(10) 0.0010(10) 0.0070(10) 0.0020(10)
O5 0.0050(10) 0.016(2) 0.0100(10) 0.0020(10) 0.0050(10) 0.0020(10)
O6 0.0070(10) 0.014(2) 0.0060(10) -0.0010(10) 0.0010(10) 0.0000(10)

loop_
_atom_type_symbol
_atom_type_description
_atom_type_scat_dispersion_real
_atom_type_scat_dispersion_imag
_atom_type_scat_source
Li Li -0.0003 0.0001 'International Tables Vol C Tables 4.2.6.8 and 6.1.1.4'
O O 0.0106 0.0060 'International Tables Vol C Tables 4.2.6.8 and 6.1.1.4'
P P 0.1023 0.0942 'International Tables Vol C Tables 4.2.6.8 and 6.1.1.4'
Ho Ho -0.2175 4.6783 'International Tables Vol C Tables 4.2.6.8 and 6.1.1.4'

loop_
_geom_angle_atom_site_label_1
_geom_angle_atom_site_label_2
_geom_angle_atom_site_label_3
_geom_angle_site_symmetry_1
_geom_angle_site_symmetry_3
_geom_angle
_geom_angle_publ_flag
O2 Li O2 6_565 5_566 83.7(5) ?
O2 Li O6 6_565 2 119.57(14) ?
O2 Li O6 5_566 2 125.85(14) ?
O2 Li O6 6_565 . 125.85(14) ?
O2 Li O6 5_566 . 119.57(14) ?
O6 Li O6 2 . 87.2(5) ?
O1 P1 O6 . . 118.8(2) ?
O1 P1 O4 . . 106.8(2) ?
O6 P1 O4 . . 110.8(2) ?
O1 P1 O5 . 4_556 111.7(2) ?
O6 P1 O5 . 4_556 105.0(2) ?
O4 P1 O5 . 4_556 102.7(2) ?
O2 P2 O3 . . 119.6(2) ?
O2 P2 O5 . . 107.9(2) ?
O3 P2 O5 . . 111.9(2) ?
O2 P2 O4 . . 104.6(2) ?
O3 P2 O4 . . 109.7(2) ?
O5 P2 O4 . . 101.2(2) ?
P1 O4 P2 . . 131.6(2) ?
P2 O5 P1 . 4_546 134.8(2) ?

loop_
_geom_bond_atom_site_label_1
_geom_bond_atom_site_label_2
_geom_bond_site_symmetry_2
_geom_bond_distance
_geom_bond_publ_flag
Li O2 6_565 1.962(9) y
Li O2 5_566 1.962(9) n
Li O6 2 1.999(9) n
Li O6 . 1.999(9) y
Ho O3 2 2.287(3) n
Ho O3 . 2.287(3) y
Ho O1 5_566 2.348(4) n
Ho O1 6_565 2.348(4) y
Ho O2 5_556 2.411(3) n
Ho O2 6 2.411(3) y
Ho O6 . 2.516(3) y
Ho O6 2 2.516(3) n
P1 O1 . 1.488(4) y
P1 O6 . 1.499(3) y
P1 O4 . 1.589(4) y
P1 O5 4_556 1.594(3) y
P2 O2 . 1.486(3) y
P2 O3 . 1.488(3) y
P2 O5 . 1.588(3) y
P2 O4 . 1.601(4) y
